data_6000527
loop_
_publ_author_name
'Roberts, M. A.'
'Fitch, A. N.'

_publ_section_title
;
 The crystal-structures of Ag~4~Ge~7~O~16~&#x00B7;6D~2~O and
 Na~3~(ND~4~)Ge~7~O~16~&#x00B7;6D~2~O refined from high-resolution synchrotron
 radiation and neutron powder diffraction data
;
_journal_issue 10
_journal_name_full 'Journal of Physics and Chemistry of Solids'
_journal_page_first 1209
_journal_page_last 1218
_journal_paper_doi 10.1016/0022-3697(91)90195-6
_journal_volume 52
_journal_year 1991
_chemical_formula_sum 'Ag4 D12 Ge7 O22'
_space_group_crystal_system trigonal
_space_group_IT_number 160
_space_group_name_Hall 'P 3* -2'
_space_group_name_H-M_alt 'R 3 m :R'
_cell_angle_alpha 88.81(6)
_cell_angle_beta 88.81(6)
_cell_angle_gamma 88.81(6)
_cell_formula_units_Z 1
_cell_length_a 7.762(8)
_cell_length_b 7.762(8)
_cell_length_c 7.762(8)
_cell_volume 467.35
_pd_proc_ls_prof_wR_expected 0.057
_pd_proc_ls_prof_wR_factor 0.092
_refine_ls_R_I_factor 0.061
_cod_depositor_comments
;
 Normalising the occupancies reported by the authors by dividing them by the
 atom site symmetry multiplicities.

 Antanas Vaitkus,
 2018-07-04

 Adding atomic coordinates, atomic displacement parameter values, space group
 information, R-factor values and other additional information after consulting
 the original publication. It should be noted that some of the occupancy values
 reported by the authors exceed 1; these occupancies were most likely calculated
 by multiplying the site occupancy by the site symmetry multiplicity. The
 aforementioned occupancies were purposely not modified in this revision
 and will be changed in a separate commit.

 Antanas Vaitkus,
 2018-07-04
;
_cod_original_sg_symbol_H-M 'R 3 m'
_cod_database_code 6000527

loop_
_space_group_symop_id
_space_group_symop_operation_xyz
1 x,y,z
2 z,x,y
3 y,z,x
4 y,x,z
5 z,y,x
6 x,z,y

loop_
_atom_site_label
_atom_site_type_symbol
_atom_site_site_symmetry_multiplicity
_atom_site_Wyckoff_symbol
_atom_site_fract_x
_atom_site_fract_y
_atom_site_fract_z
_atom_site_occupancy
_atom_site_B_iso_or_equiv
Ge(1) Ge 3 b 0.4992(7) 0.4992(7) -0.0033(8) 1 0.75(4)
Ge(2) Ge 1 a 0.3602(8) 0.3602(8) 0.3602(8) 1 0.62(9)
Ge(3) Ge 3 b 0.6308(7) 0.6308(7) 0.3551(8) 1 0.49(4)
O(1) O 3 b 0.3689(9) 0.3689(9) 0.1249(8) 1 0.87(9)
O(2) O 3 b 0.6273(9) 0.6273(9) 0.1195(9) 1 0.79(7)
O(3) O 6 c 0.6259(8) 0.3594(8) 0.8659(7) 1 0.71(5)
O(4) O 1 a 0.6086(8) 0.6086(8) 0.6086(8) 1 0.3(1)
O(5) O 3 b 0.3795(8) 0.3795(8) 0.6137(9) 1 0.55(7)
Ag(1) Ag 1 a 0.790(1) 0.790(1) 0.790(1) 1 3.7(2)
Ag(2) Ag 3 b 0.9300(9) 0.9300(9) 0.342(1) 1 2.9(1)
Ow(1) O 3 b 0.2073(8) 0.2073(8) 0.8790(8) 0.90(1) 1.38(9)
D(1) D 3 b 0.2557(9) 0.2557(9) 0.982(1) 0.90(1) 2.09(9)
D(2) D 3 b 0.2613(8) 0.2613(8) 0.7775(8) 0.90(1) 2.0(1)
Ow(2) O 3 b -0.012(1) -0.012(1) 0.651(1) 1 3.5(1)
D(3) D 6 c -0.034(1) 0.1141(9) 0.650(1) 1 6.0(1)

_cod_duplicate_entry 1532104
